data_7236478
loop_
_publ_author_name
'Khan, Tariq'
'Asghar, Muhammad Adnan'
'Sun, Zhihua'
'Zeb, Aurang'
'Ji, Chengmin'
'Luo, Junhua'

_publ_section_title
;
 A supra-molecular switchable dielectric material with non-linear optical
 properties
;
_journal_issue 11
_journal_name_full 'Journal of Materials Chemistry C'
_journal_page_first 2865
_journal_paper_doi 10.1039/C6TC05574E
_journal_volume 5
_journal_year 2017
_chemical_formula_sum 'C35 H73 Cl2 N7 O18'
_chemical_formula_weight 950.90
_space_group_IT_number 33
_space_group_name_Hall 'P -2ac -2n'
_space_group_name_H-M_alt 'P n 21 a'
_symmetry_cell_setting orthorhombic
_symmetry_space_group_name_H-M 'P n 21 a'
_atom_sites_solution_hydrogens geom
_atom_sites_solution_primary direct
_atom_sites_solution_secondary difmap
_audit_creation_method SHELXL-97
_audit_update_record
;
2016-08-31 deposited with the CCDC.
2017-02-14 downloaded from the CCDC.
;
_cell_angle_alpha 90.00
_cell_angle_beta 90.00
_cell_angle_gamma 90.00
_cell_formula_units_Z 4
_cell_length_a 31.3826(3)
_cell_length_b 14.50650(10)
_cell_length_c 10.79330(10)
_cell_measurement_reflns_used 8385
_cell_measurement_temperature 173(2)
_cell_measurement_theta_max 73.0870
_cell_measurement_theta_min 4.1400
_cell_volume 4913.67(7)
_computing_structure_refinement 'SHELXL-97 (Sheldrick, 1997)'
_computing_structure_solution 'SHELXS-97 (Sheldrick, 1990)'
_diffrn_ambient_temperature 173(2)
_diffrn_measured_fraction_theta_full 0.981
_diffrn_measured_fraction_theta_max 0.981
_diffrn_measurement_device_type /w
_diffrn_radiation_monochromator graphite
_diffrn_radiation_source 'fine-focus sealed tube'
_diffrn_radiation_type CuK\a
_diffrn_radiation_wavelength 1.54184
_diffrn_reflns_av_R_equivalents 0.0168
_diffrn_reflns_av_sigmaI/netI 0.0212
_diffrn_reflns_limit_h_max 38
_diffrn_reflns_limit_h_min -34
_diffrn_reflns_limit_k_max 17
_diffrn_reflns_limit_k_min -12
_diffrn_reflns_limit_l_max 13
_diffrn_reflns_limit_l_min -11
_diffrn_reflns_number 15002
_diffrn_reflns_theta_full 73.28
_diffrn_reflns_theta_max 73.28
_diffrn_reflns_theta_min 4.15
_exptl_absorpt_coefficient_mu 1.820
_exptl_crystal_colour colorless
_exptl_crystal_density_diffrn 1.285
_exptl_crystal_density_method 'not measured'
_exptl_crystal_description block
_exptl_crystal_F_000 2040
_exptl_crystal_size_max 0.35
_exptl_crystal_size_mid 0.35
_exptl_crystal_size_min 0.35
_refine_diff_density_max 0.674
_refine_diff_density_min -0.367
_refine_diff_density_rms 0.062
_refine_ls_abs_structure_details 'Flack H D (1983), Acta Cryst. A39, 876-881'
_refine_ls_abs_structure_Flack 0.47(2)
_refine_ls_extinction_method none
_refine_ls_goodness_of_fit_ref 1.006
_refine_ls_hydrogen_treatment mixed
_refine_ls_matrix_type full
_refine_ls_number_parameters 547
_refine_ls_number_reflns 7264
_refine_ls_number_restraints 1
_refine_ls_restrained_S_all 1.006
_refine_ls_R_factor_all 0.0642
_refine_ls_R_factor_gt 0.0612
_refine_ls_shift/su_max 0.001
_refine_ls_shift/su_mean 0.000
_refine_ls_structure_factor_coef Fsqd
_refine_ls_weighting_details 'calc w=1/[\s^2^(Fo^2^)+(0.1269P)^2^+2.3819P] where P=(Fo^2^+2Fc^2^)/3'
_refine_ls_weighting_scheme calc
_refine_ls_wR_factor_gt 0.1790
_refine_ls_wR_factor_ref 0.1836
_reflns_number_gt 6809
_reflns_number_total 7264
_reflns_threshold_expression >2sigma(I)
_cod_data_source_file c6tc05574e2.cif
_cod_data_source_block 220k
_cod_original_sg_symbol_H-M Pn21a
_cod_database_code 7236478

loop_
_symmetry_equiv_pos_as_xyz
'x, y, z'
'-x, y+1/2, -z'
'x+1/2, y, -z+1/2'
'-x+1/2, y+1/2, z+1/2'

loop_
_atom_site_label
_atom_site_type_symbol
_atom_site_fract_x
_atom_site_fract_y
_atom_site_fract_z
_atom_site_U_iso_or_equiv
_atom_site_adp_type
_atom_site_occupancy
_atom_site_symmetry_multiplicity
_atom_site_calc_flag
_atom_site_refinement_flags
Cl2 Cl 0.34907(2) 0.43202(7) 0.24497(7) 0.0408(2) Uani 1 1 d .
Cl7 Cl 0.59949(3) 0.43604(7) 0.77568(8) 0.0448(2) Uani 1 1 d .
O11 O 0.69382(9) 0.6274(2) 0.3769(3) 0.0476(6) Uani 1 1 d .
O29 O 0.29640(9) 0.7418(2) 0.8801(3) 0.0509(7) Uani 1 1 d .
O41 O 0.45236(9) 0.6485(2) 0.8526(3) 0.0469(6) Uani 1 1 d .
O47 O 0.60096(7) 0.5863(2) 0.2236(2) 0.0464(6) Uani 1 1 d G
H47A H 0.6136 0.6026 0.2898 0.070 Uiso 1 1 d G
H47B H 0.6088 0.6210 0.1643 0.070 Uiso 1 1 d G
O1 O 0.33907(8) 0.3459(2) 0.2995(3) 0.0689(9) Uani 1 1 d G
O48 O 0.34916(8) 0.58803(19) 0.7182(2) 0.0462(6) Uani 1 1 d G
H48A H 0.3530 0.6110 0.6466 0.069 Uiso 1 1 d G
H48B H 0.3731 0.5705 0.7473 0.069 Uiso 1 1 d G
O14 O 0.70571(4) 0.66614(15) 0.11769(16) 0.0488(7) Uani 1 1 d G
O17 O 0.62217(4) 0.67933(14) 0.00337(13) 0.0434(6) Uani 1 1 d G
O32 O 0.30123(6) 0.8140(2) 0.6297(2) 0.0575(8) Uani 1 1 d G
O20 O 0.55002(5) 0.77413(13) 0.09836(15) 0.0686(10) Uani 1 1 d G
N49 N 0.58260(6) 0.40229(12) 0.2105(2) 0.0363(6) Uani 1 1 d G
H49 H 0.5878 0.4653 0.2153 0.044 Uiso 1 1 calc R
O6 O 0.59222(15) 0.3443(3) 0.8148(4) 0.0834(12) Uani 1 1 d .
O26 O 0.60953(9) 0.6619(2) 0.4645(2) 0.0495(7) Uani 1 1 d .
O3 O 0.33440(18) 0.4325(4) 0.1214(3) 0.1036(16) Uani 1 1 d .
O44 O 0.36793(9) 0.6389(2) 0.9651(2) 0.0486(7) Uani 1 1 d .
O8 O 0.5781(2) 0.4993(4) 0.8493(7) 0.138(2) Uani 1 1 d .
N56 N 0.32927(9) 0.4058(2) 0.7425(3) 0.0382(6) Uani 1 1 d .
H56 H 0.3348 0.4681 0.7297 0.046 Uiso 1 1 calc R
O38 O 0.44391(10) 0.6407(2) 0.5861(3) 0.0523(7) Uani 1 1 d .
O35 O 0.36275(9) 0.6948(2) 0.5001(2) 0.0517(7) Uani 1 1 d .
O4 O 0.33003(17) 0.5059(3) 0.3122(5) 0.0925(14) Uani 1 1 d .
O23 O 0.54681(10) 0.7925(3) 0.3613(3) 0.0690(10) Uani 1 1 d .
O9 O 0.5828(2) 0.4474(6) 0.6569(5) 0.152(3) Uani 1 1 d .
C40 C 0.48378(13) 0.6142(3) 0.7642(5) 0.0542(10) Uani 1 1 d .
H40A H 0.5025 0.5691 0.8062 0.065 Uiso 1 1 calc R
H40B H 0.5018 0.6662 0.7360 0.065 Uiso 1 1 calc R
O5 O 0.39364(9) 0.4476(4) 0.2464(4) 0.0981(16) Uani 1 1 d .
C30 C 0.26188(9) 0.7371(3) 0.7977(4) 0.0545(11) Uani 1 1 d R
H30 H 0.2403 0.6912 0.7974 0.065 Uiso 1 1 calc R
C13 C 0.73606(13) 0.6213(3) 0.2007(5) 0.0565(11) Uani 1 1 d .
H13A H 0.7541 0.6691 0.2402 0.068 Uiso 1 1 calc R
H13B H 0.7550 0.5809 0.1514 0.068 Uiso 1 1 calc R
O10 O 0.64277(14) 0.4579(5) 0.7700(6) 0.120(2) Uani 1 1 d .
C12 C 0.71547(15) 0.5663(3) 0.2979(4) 0.0573(11) Uani 1 1 d .
H12 H 0.7166 0.5011 0.3059 0.069 Uiso 1 1 calc R
C16 C 0.66154(13) 0.6678(3) -0.0619(4) 0.0499(10) Uani 1 1 d .
H16A H 0.6740 0.7289 -0.0807 0.060 Uiso 1 1 calc R
H16B H 0.6563 0.6354 -0.1412 0.060 Uiso 1 1 calc R
C57 C 0.29161(11) 0.3984(3) 0.8282(3) 0.0433(8) Uani 1 1 d .
H57A H 0.2979 0.4312 0.9065 0.052 Uiso 1 1 calc R
H57B H 0.2864 0.3328 0.8482 0.052 Uiso 1 1 calc R
C61 C 0.31993(15) 0.3635(3) 0.6206(4) 0.0569(11) Uani 1 1 d .
H61A H 0.3154 0.2964 0.6314 0.068 Uiso 1 1 calc R
H61B H 0.3447 0.3722 0.5649 0.068 Uiso 1 1 calc R
C31 C 0.26488(14) 0.8168(4) 0.7107(6) 0.0680(14) Uani 1 1 d .
H31A H 0.2387 0.8188 0.6596 0.082 Uiso 1 1 calc R
H31B H 0.2660 0.8745 0.7597 0.082 Uiso 1 1 calc R
C39 C 0.46380(14) 0.5696(3) 0.6544(5) 0.0575(11) Uani 1 1 d .
H39A H 0.4857 0.5384 0.6034 0.069 Uiso 1 1 calc R
H39B H 0.4425 0.5232 0.6810 0.069 Uiso 1 1 calc R
C28 C 0.67401(14) 0.5787(3) 0.4760(4) 0.0546(10) Uani 1 1 d .
H28A H 0.6961 0.5555 0.5337 0.065 Uiso 1 1 calc R
H28B H 0.6582 0.5252 0.4428 0.065 Uiso 1 1 calc R
C50 C 0.54481(12) 0.3890(3) 0.1301(3) 0.0482(9) Uani 1 1 d .
H50A H 0.5393 0.3222 0.1204 0.058 Uiso 1 1 calc R
H50B H 0.5508 0.4148 0.0470 0.058 Uiso 1 1 calc R
C18 C 0.59007(14) 0.7216(4) -0.0709(4) 0.0531(10) Uani 1 1 d .
H18A H 0.5878 0.6894 -0.1515 0.064 Uiso 1 1 calc R
H18B H 0.5976 0.7868 -0.0869 0.064 Uiso 1 1 calc R
C54 C 0.57475(15) 0.3689(3) 0.3373(4) 0.0568(11) Uani 1 1 d .
H54A H 0.5998 0.3829 0.3897 0.068 Uiso 1 1 calc R
H54B H 0.5710 0.3011 0.3357 0.068 Uiso 1 1 calc R
C21 C 0.51221(14) 0.7575(5) 0.1720(5) 0.0748(16) Uani 1 1 d .
H21 H 0.4900 0.7157 0.1513 0.090 Uiso 1 1 calc R
C46 C 0.29457(13) 0.6723(3) 0.9719(4) 0.0517(10) Uani 1 1 d .
H46 H 0.2710 0.6324 0.9857 0.062 Uiso 1 1 calc R
C36 C 0.39769(15) 0.6781(4) 0.4198(4) 0.0584(12) Uani 1 1 d .
H36 H 0.4029 0.7083 0.3432 0.070 Uiso 1 1 calc R
C60 C 0.28132(17) 0.4050(4) 0.5629(4) 0.0675(13) Uani 1 1 d .
H60A H 0.2756 0.3742 0.4828 0.081 Uiso 1 1 calc R
H60B H 0.2866 0.4711 0.5462 0.081 Uiso 1 1 calc R
C42 C 0.43977(15) 0.5849(3) 0.9446(5) 0.0595(11) Uani 1 1 d .
H42 H 0.4501 0.5237 0.9518 0.071 Uiso 1 1 calc R
C59 C 0.24303(15) 0.3954(4) 0.6459(5) 0.0624(12) Uani 1 1 d .
H59A H 0.2363 0.3293 0.6576 0.075 Uiso 1 1 calc R
H59B H 0.2181 0.4254 0.6068 0.075 Uiso 1 1 calc R
C27 C 0.64455(14) 0.6400(4) 0.5430(4) 0.0542(10) Uani 1 1 d .
H27A H 0.6342 0.6090 0.6190 0.065 Uiso 1 1 calc R
H27B H 0.6595 0.6972 0.5677 0.065 Uiso 1 1 calc R
C55 C 0.62052(14) 0.3586(4) 0.1526(6) 0.0711(15) Uani 1 1 d .
H55A H 0.6162 0.2917 0.1480 0.107 Uiso 1 1 calc R
H55B H 0.6458 0.3718 0.2027 0.107 Uiso 1 1 calc R
H55C H 0.6245 0.3833 0.0689 0.107 Uiso 1 1 calc R
C58 C 0.25187(13) 0.4394(4) 0.7694(4) 0.0554(10) Uani 1 1 d .
H58A H 0.2272 0.4297 0.8250 0.066 Uiso 1 1 calc R
H58B H 0.2558 0.5066 0.7583 0.066 Uiso 1 1 calc R
C45 C 0.33464(15) 0.6713(4) 1.0427(4) 0.0574(11) Uani 1 1 d .
H45A H 0.3413 0.7342 1.0723 0.069 Uiso 1 1 calc R
H45B H 0.3317 0.6305 1.1157 0.069 Uiso 1 1 calc R
C15 C 0.69196(14) 0.6130(3) 0.0157(4) 0.0561(11) Uani 1 1 d .
H15A H 0.6778 0.5563 0.0457 0.067 Uiso 1 1 calc R
H15B H 0.7168 0.5946 -0.0350 0.067 Uiso 1 1 calc R
C34 C 0.33167(15) 0.7542(5) 0.4457(4) 0.0757(17) Uani 1 1 d .
H34A H 0.3239 0.7313 0.3623 0.091 Uiso 1 1 calc R
H34B H 0.3436 0.8171 0.4367 0.091 Uiso 1 1 calc R
C25 C 0.57592(14) 0.7066(4) 0.5300(4) 0.0588(12) Uani 1 1 d .
H25 H 0.5771 0.7262 0.6139 0.071 Uiso 1 1 calc R
C43 C 0.40713(15) 0.6290(4) 1.0305(4) 0.0592(12) Uani 1 1 d .
H43A H 0.4029 0.5897 1.1045 0.071 Uiso 1 1 calc R
H43B H 0.4174 0.6901 1.0582 0.071 Uiso 1 1 calc R
C33 C 0.29342(14) 0.7572(5) 0.5250(5) 0.0736(17) Uani 1 1 d .
H33 H 0.2675 0.7258 0.5084 0.088 Uiso 1 1 calc R
C62 C 0.36756(13) 0.3643(4) 0.8029(5) 0.0684(14) Uani 1 1 d .
H62A H 0.3704 0.3886 0.8872 0.103 Uiso 1 1 calc R
H62B H 0.3931 0.3799 0.7548 0.103 Uiso 1 1 calc R
H62C H 0.3643 0.2972 0.8062 0.103 Uiso 1 1 calc R
C37 C 0.42410(16) 0.6069(4) 0.4744(4) 0.0620(12) Uani 1 1 d .
H37A H 0.4064 0.5523 0.4939 0.074 Uiso 1 1 calc R
H37B H 0.4463 0.5879 0.4146 0.074 Uiso 1 1 calc R
C24 C 0.53885(14) 0.7178(4) 0.4460(4) 0.0608(12) Uani 1 1 d .
H24A H 0.5341 0.6600 0.3991 0.073 Uiso 1 1 calc R
H24B H 0.5129 0.7309 0.4952 0.073 Uiso 1 1 calc R
C51 C 0.50564(13) 0.4348(4) 0.1825(5) 0.0635(11) Uani 1 1 d .
H51A H 0.4808 0.4213 0.1289 0.076 Uiso 1 1 calc R
H51B H 0.5098 0.5024 0.1841 0.076 Uiso 1 1 calc R
C53 C 0.53562(18) 0.4130(4) 0.3934(4) 0.0698(14) Uani 1 1 d .
H53A H 0.5303 0.3857 0.4760 0.084 Uiso 1 1 calc R
H53B H 0.5409 0.4797 0.4048 0.084 Uiso 1 1 calc R
C19 C 0.54893(13) 0.7164(4) -0.0041(4) 0.0594(12) Uani 1 1 d .
H19A H 0.5255 0.7352 -0.0600 0.071 Uiso 1 1 calc R
H19B H 0.5436 0.6522 0.0228 0.071 Uiso 1 1 calc R
C22 C 0.51346(16) 0.8125(6) 0.2784(6) 0.093(2) Uani 1 1 d .
H22 H 0.4933 0.8600 0.2935 0.112 Uiso 1 1 calc R
C52 C 0.49682(16) 0.4000(4) 0.3139(5) 0.0696(13) Uani 1 1 d .
H52A H 0.4726 0.4345 0.3499 0.083 Uiso 1 1 calc R
H52B H 0.4891 0.3339 0.3112 0.083 Uiso 1 1 calc R

loop_
_atom_site_aniso_label
_atom_site_aniso_U_11
_atom_site_aniso_U_22
_atom_site_aniso_U_33
_atom_site_aniso_U_23
_atom_site_aniso_U_13
_atom_site_aniso_U_12
Cl2 0.0393(4) 0.0372(4) 0.0461(4) 0.0005(4) 0.0003(3) -0.0027(4)
Cl7 0.0419(4) 0.0411(5) 0.0515(5) 0.0016(5) 0.0002(3) -0.0014(4)
O11 0.0551(15) 0.0341(14) 0.0536(15) -0.0014(11) -0.0062(12) 0.0111(12)
O29 0.0480(15) 0.0406(15) 0.0641(17) -0.0009(13) 0.0149(12) -0.0098(12)
O41 0.0457(13) 0.0460(15) 0.0491(14) 0.0000(12) -0.0076(11) 0.0120(12)
O47 0.0631(17) 0.0344(14) 0.0418(14) 0.0016(11) -0.0001(11) -0.0099(13)
O1 0.093(2) 0.0454(18) 0.069(2) 0.0164(16) 0.0044(18) -0.0050(18)
O48 0.0599(16) 0.0343(14) 0.0443(13) 0.0023(11) 0.0036(11) -0.0085(12)
O14 0.0447(14) 0.0500(17) 0.0518(15) -0.0048(13) 0.0019(11) 0.0130(13)
O17 0.0430(12) 0.0543(16) 0.0330(11) 0.0010(11) 0.0013(9) -0.0042(12)
O32 0.0387(13) 0.0549(19) 0.079(2) 0.0161(16) -0.0057(13) -0.0022(13)
O20 0.0421(14) 0.109(3) 0.0548(17) -0.0152(19) -0.0083(13) 0.0028(18)
N49 0.0361(14) 0.0272(13) 0.0455(15) -0.0023(12) -0.0037(11) 0.0043(12)
O6 0.111(3) 0.046(2) 0.093(3) 0.011(2) 0.005(2) -0.011(2)
O26 0.0513(14) 0.066(2) 0.0307(12) -0.0013(12) -0.0035(10) 0.0008(14)
O3 0.156(4) 0.099(3) 0.0554(19) 0.023(3) -0.037(2) -0.032(4)
O44 0.0576(16) 0.0542(17) 0.0341(12) 0.0019(11) -0.0008(10) -0.0067(14)
O8 0.152(5) 0.079(4) 0.183(6) -0.025(4) 0.066(5) 0.028(4)
N56 0.0349(13) 0.0266(14) 0.0531(16) 0.0072(12) 0.0009(11) 0.0037(11)
O38 0.0622(17) 0.0423(15) 0.0525(16) -0.0018(13) 0.0099(13) 0.0064(13)
O35 0.0599(16) 0.0609(18) 0.0343(12) 0.0050(12) -0.0013(11) -0.0069(15)
O4 0.120(4) 0.059(2) 0.099(3) -0.009(2) 0.033(3) 0.020(3)
O23 0.0482(16) 0.101(3) 0.0582(18) 0.0065(18) 0.0058(13) 0.0073(18)
O9 0.184(6) 0.172(7) 0.099(3) 0.061(4) -0.070(4) -0.063(5)
C40 0.0388(19) 0.043(2) 0.081(3) -0.003(2) -0.0079(18) 0.0080(18)
O5 0.0453(18) 0.100(4) 0.149(4) 0.003(3) 0.005(2) -0.010(2)
C30 0.0342(18) 0.048(2) 0.081(3) 0.001(2) 0.0095(18) -0.0068(17)
C13 0.040(2) 0.045(2) 0.084(3) -0.011(2) 0.001(2) 0.0096(18)
O10 0.053(2) 0.115(5) 0.193(6) 0.007(4) 0.005(3) -0.017(3)
C12 0.066(3) 0.039(2) 0.068(3) -0.0089(19) -0.013(2) 0.018(2)
C16 0.052(2) 0.061(3) 0.0371(18) -0.0122(17) 0.0113(15) -0.0104(19)
C57 0.0470(19) 0.044(2) 0.0390(17) 0.0029(15) 0.0080(14) -0.0037(16)
C61 0.074(3) 0.047(2) 0.050(2) -0.0103(18) 0.0170(19) 0.002(2)
C31 0.036(2) 0.062(3) 0.106(4) 0.019(3) 0.000(2) 0.006(2)
C39 0.054(2) 0.050(3) 0.068(3) -0.009(2) 0.0047(19) 0.014(2)
C28 0.063(2) 0.039(2) 0.062(2) 0.0170(19) -0.0182(19) -0.0034(19)
C50 0.0464(19) 0.054(2) 0.0444(19) 0.0050(17) -0.0089(15) -0.0090(18)
C18 0.062(2) 0.061(3) 0.0357(19) 0.0029(18) -0.0125(16) 0.001(2)
C54 0.075(3) 0.042(2) 0.053(2) 0.0130(18) -0.0211(19) -0.009(2)
C21 0.037(2) 0.102(5) 0.085(4) -0.014(3) -0.005(2) -0.007(3)
C46 0.056(2) 0.044(2) 0.055(2) -0.0030(18) 0.0247(18) -0.0141(19)
C36 0.071(3) 0.071(3) 0.0331(18) -0.0014(19) 0.0077(16) -0.011(2)
C60 0.091(3) 0.065(3) 0.046(2) -0.008(2) -0.018(2) 0.000(3)
C42 0.060(2) 0.045(2) 0.073(3) 0.016(2) -0.016(2) 0.007(2)
C59 0.057(2) 0.050(3) 0.079(3) 0.000(2) -0.023(2) -0.003(2)
C27 0.062(2) 0.061(3) 0.0397(19) 0.0112(18) -0.0120(17) -0.009(2)
C55 0.045(2) 0.053(3) 0.114(4) -0.030(3) 0.003(2) 0.011(2)
C58 0.0429(19) 0.048(2) 0.075(3) -0.004(2) 0.0104(16) 0.012(2)
C45 0.076(3) 0.061(3) 0.0350(18) -0.0019(18) 0.0190(18) -0.013(2)
C15 0.051(2) 0.046(2) 0.072(3) -0.010(2) 0.0172(19) 0.0030(19)
C34 0.066(3) 0.113(5) 0.048(2) 0.031(3) -0.024(2) -0.014(3)
C25 0.054(2) 0.089(4) 0.0341(18) -0.009(2) 0.0105(15) -0.001(2)
C43 0.068(3) 0.067(3) 0.043(2) 0.021(2) -0.0181(18) -0.020(2)
C33 0.041(2) 0.118(5) 0.062(3) 0.007(3) -0.0252(19) -0.005(3)
C62 0.043(2) 0.063(3) 0.100(4) 0.028(3) -0.011(2) 0.007(2)
C37 0.078(3) 0.058(3) 0.050(2) -0.022(2) 0.015(2) -0.009(2)
C24 0.051(2) 0.075(3) 0.057(2) -0.007(2) 0.0145(19) -0.003(2)
C51 0.047(2) 0.050(2) 0.093(3) 0.020(3) -0.011(2) 0.011(2)
C53 0.105(4) 0.054(3) 0.050(2) -0.001(2) 0.019(2) -0.010(3)
C19 0.048(2) 0.077(3) 0.054(2) 0.003(2) -0.0218(18) -0.005(2)
C22 0.045(2) 0.159(8) 0.074(3) -0.009(4) 0.000(2) 0.034(4)
C52 0.063(3) 0.053(3) 0.092(4) -0.002(3) 0.028(3) 0.001(2)

loop_
_atom_type_symbol
_atom_type_description
_atom_type_scat_dispersion_real
_atom_type_scat_dispersion_imag
_atom_type_scat_source
C C 0.0181 0.0091 'International Tables Vol C Tables 4.2.6.8 and 6.1.1.4'
H H 0.0000 0.0000 'International Tables Vol C Tables 4.2.6.8 and 6.1.1.4'
Cl Cl 0.3639 0.7018 'International Tables Vol C Tables 4.2.6.8 and 6.1.1.4'
N N 0.0311 0.0180 'International Tables Vol C Tables 4.2.6.8 and 6.1.1.4'
O O 0.0492 0.0322 'International Tables Vol C Tables 4.2.6.8 and 6.1.1.4'

loop_
_geom_angle_atom_site_label_1
_geom_angle_atom_site_label_2
_geom_angle_atom_site_label_3
_geom_angle
O3 Cl2 O1 109.0(2)
O3 Cl2 O5 109.3(3)
O1 Cl2 O5 110.8(3)
O3 Cl2 O4 109.9(3)
O1 Cl2 O4 111.0(2)
O5 Cl2 O4 106.7(3)
O8 Cl7 O10 110.3(4)
O8 Cl7 O9 105.4(5)
O10 Cl7 O9 107.4(4)
O8 Cl7 O6 111.9(3)
O10 Cl7 O6 112.6(3)
O9 Cl7 O6 108.9(4)
C12 O11 C28 110.7(3)
C30 O29 C46 112.2(3)
C42 O41 C40 115.3(3)
C15 O14 C13 115.8(3)
C18 O17 C16 112.5(3)
C33 O32 C31 111.3(4)
C19 O20 C21 108.5(3)
C54 N49 C50 111.6(3)
C54 N49 C55 112.6(3)
C50 N49 C55 109.8(3)
C27 O26 C25 112.2(3)
C45 O44 C43 112.1(3)
C61 N56 C62 112.3(4)
C61 N56 C57 111.1(3)
C62 N56 C57 109.6(3)
C39 O38 C37 112.2(4)
C36 O35 C34 112.3(3)
C22 O23 C24 115.5(5)
O41 C40 C39 112.6(3)
O29 C30 C31 108.2(3)
O14 C13 C12 113.2(3)
O11 C12 C13 107.6(4)
O17 C16 C15 109.7(3)
N56 C57 C58 111.1(3)
N56 C61 C60 111.4(3)
O32 C31 C30 114.2(4)
O38 C39 C40 106.5(4)
O11 C28 C27 110.1(3)
N49 C50 C51 112.0(3)
O17 C18 C19 108.7(3)
N49 C54 C53 111.6(3)
C22 C21 O20 109.4(5)
O29 C46 C45 109.7(3)
O35 C36 C37 108.4(4)
C61 C60 C59 111.3(4)
O41 C42 C43 110.0(4)
C60 C59 C58 109.9(4)
O26 C27 C28 109.1(3)
C59 C58 C57 110.8(4)
O44 C45 C46 109.0(3)
O14 C15 C16 109.9(3)
O35 C34 C33 109.6(4)
O26 C25 C24 109.1(3)
O44 C43 C42 108.8(4)
O32 C33 C34 109.8(4)
O38 C37 C36 110.1(4)
O23 C24 C25 109.5(4)
C50 C51 C52 110.5(4)
C52 C53 C54 112.2(4)
O20 C19 C18 109.6(3)
C21 C22 O23 115.2(6)
C53 C52 C51 110.0(4)

loop_
_geom_bond_atom_site_label_1
_geom_bond_atom_site_label_2
_geom_bond_distance
Cl2 O3 1.411(3)
Cl2 O1 1.416(3)
Cl2 O5 1.417(3)
Cl2 O4 1.426(4)
Cl7 O8 1.387(5)
Cl7 O10 1.396(4)
Cl7 O9 1.395(4)
Cl7 O6 1.415(4)
O11 C12 1.406(5)
O11 C28 1.424(5)
O29 C30 1.403(5)
O29 C46 1.414(5)
O41 C42 1.411(6)
O41 C40 1.459(5)
O14 C15 1.412(5)
O14 C13 1.460(5)
O17 C18 1.426(4)
O17 C16 1.432(4)
O32 C33 1.420(6)
O32 C31 1.438(5)
O20 C19 1.388(5)
O20 C21 1.449(5)
N49 C54 1.473(5)
N49 C50 1.482(4)
N49 C55 1.486(4)
O26 C27 1.423(5)
O26 C25 1.426(5)
O44 C45 1.419(5)
O44 C43 1.425(5)
N56 C61 1.482(5)
N56 C62 1.494(5)
N56 C57 1.504(4)
O38 C39 1.414(6)
O38 C37 1.442(5)
O35 C36 1.419(5)
O35 C34 1.428(6)
O23 C22 1.408(6)
O23 C24 1.440(7)
C40 C39 1.489(7)
C30 C31 1.493(7)
C13 C12 1.468(7)
C16 C15 1.498(7)
C57 C58 1.520(6)
C61 C60 1.490(7)
C28 C27 1.472(7)
C50 C51 1.507(6)
C18 C19 1.480(6)
C54 C53 1.511(7)
C21 C22 1.399(9)
C46 C45 1.472(6)
C36 C37 1.449(8)
C60 C59 1.505(7)
C42 C43 1.522(7)
C59 C58 1.504(7)
C34 C33 1.474(7)
C25 C24 1.483(6)
C51 C52 1.530(7)
C53 C52 1.501(8)
